data_7701593
loop_
_publ_author_name
'Jing, Chuyang'
'Wang, Liang'
'Mahmood, Qaiser'
'Zhao, Mengmeng'
'Zhu, Guangqian'
'Zhang, Xianhui'
'Wang, Xiaowu'
'Wang, Qinggang'

_publ_section_title
;
 Synthesis and characterization of aminopyridine iron(ii) chloride
 catalysts for isoprene polymerization: sterically controlled monomer
 enchainment.
;
_journal_issue 22
_journal_name_full 'Dalton transactions (Cambridge, England : 2003)'
_journal_page_first 7862
_journal_page_last 7874
_journal_paper_doi 10.1039/c9dt00452a
_journal_volume 48
_journal_year 2019
_chemical_formula_sum 'C12 H18 Cl2 Fe N2'
_chemical_formula_weight 317.03
_space_group_crystal_system orthorhombic
_space_group_IT_number 61
_space_group_name_Hall '-P 2ac 2ab'
_space_group_name_H-M_alt 'P b c a'
_atom_sites_solution_hydrogens geom
_audit_creation_method SHELXL-2018/3
_audit_update_record
;
2019-04-01 deposited with the CCDC.	2019-04-26 downloaded from the CCDC.
;
_cell_angle_alpha 90
_cell_angle_beta 90
_cell_angle_gamma 90
_cell_formula_units_Z 8
_cell_length_a 9.1540(8)
_cell_length_b 6.8673(6)
_cell_length_c 42.281(3)
_cell_measurement_reflns_used 1893
_cell_measurement_temperature 293(2)
_cell_measurement_theta_max 72.1480
_cell_measurement_theta_min 5.2230
_cell_volume 2657.9(4)
_computing_cell_refinement 'Bruker SMART'
_computing_data_collection 'Bruker SMART'
_computing_data_reduction 'Bruker SHELXTL'
_computing_molecular_graphics 'Bruker SHELXTL'
_computing_publication_material 'Bruker SHELXTL'
_computing_structure_refinement 'SHELXL-2018/3 (Sheldrick, 2018)'
_computing_structure_solution 'SHELXS-97 (Sheldrick, 1990)'
_diffrn_ambient_temperature 293(2)
_diffrn_detector 'CCD plate'
_diffrn_detector_area_resol_mean 8.1281
_diffrn_detector_type Eos
_diffrn_measured_fraction_theta_full 0.966
_diffrn_measured_fraction_theta_max 0.966
_diffrn_measurement_device_type 'Xcalibur, Eos, Gemini'
_diffrn_radiation_type CuK\a
_diffrn_radiation_wavelength 1.54178
_diffrn_reflns_av_R_equivalents 0.1151
_diffrn_reflns_av_unetI/netI 0.0714
_diffrn_reflns_Laue_measured_fraction_full 0.966
_diffrn_reflns_Laue_measured_fraction_max 0.966
_diffrn_reflns_limit_h_max 10
_diffrn_reflns_limit_h_min -9
_diffrn_reflns_limit_k_max 8
_diffrn_reflns_limit_k_min -6
_diffrn_reflns_limit_l_max 49
_diffrn_reflns_limit_l_min -50
_diffrn_reflns_number 13972
_diffrn_reflns_point_group_measured_fraction_full 0.966
_diffrn_reflns_point_group_measured_fraction_max 0.966
_diffrn_reflns_theta_full 66.047
_diffrn_reflns_theta_max 66.047
_diffrn_reflns_theta_min 4.182
_exptl_absorpt_coefficient_mu 12.616
_exptl_absorpt_correction_T_max 0.5711
_exptl_absorpt_correction_T_min 0.1160
_exptl_absorpt_correction_type multi-scan
_exptl_absorpt_process_details sadabs
_exptl_crystal_colour yellow
_exptl_crystal_density_diffrn 1.585
_exptl_crystal_description block
_exptl_crystal_F_000 1312
_exptl_crystal_size_max 0.300
_exptl_crystal_size_mid 0.150
_exptl_crystal_size_min 0.050
_refine_diff_density_max 1.614
_refine_diff_density_min -0.731
_refine_diff_density_rms 0.137
_refine_ls_extinction_method none
_refine_ls_goodness_of_fit_ref 1.086
_refine_ls_hydrogen_treatment constr
_refine_ls_matrix_type full
_refine_ls_number_parameters 154
_refine_ls_number_reflns 2242
_refine_ls_number_restraints 0
_refine_ls_restrained_S_all 1.086
_refine_ls_R_factor_all 0.1255
_refine_ls_R_factor_gt 0.0989
_refine_ls_shift/su_max 0.000
_refine_ls_shift/su_mean 0.000
_refine_ls_structure_factor_coef Fsqd
_refine_ls_weighting_details 'w=1/[\s^2^(Fo^2^)+(0.0583P)^2^+28.0462P] where P=(Fo^2^+2Fc^2^)/3'
_refine_ls_weighting_scheme calc
_refine_ls_wR_factor_gt 0.2044
_refine_ls_wR_factor_ref 0.2226
_reflns_Friedel_coverage 0.000
_reflns_number_gt 1618
_reflns_number_total 2242
_reflns_threshold_expression 'I > 2\s(I)'
_cod_data_source_file c9dt00452a2.cif
_cod_data_source_block 1884491
_cod_database_code 7701593
_shelx_shelxl_version_number 2018/3
_shelx_space_group_comment
;
The symmetry employed for this shelxl refinement is uniquely defined
by the following loop, which should always be used as a source of
symmetry information in preference to the above space-group names.
They are only intended as comments.
;
_shelx_estimated_absorpt_t_min 0.116
_shelx_estimated_absorpt_t_max 0.571

loop_
_space_group_symop_operation_xyz
'x, y, z'
'-x+1/2, -y, z+1/2'
'x+1/2, -y+1/2, -z'
'-x, y+1/2, -z+1/2'
'-x, -y, -z'
'x-1/2, y, -z-1/2'
'-x-1/2, y-1/2, z'
'x, -y-1/2, z-1/2'

loop_
_atom_site_label
_atom_site_type_symbol
_atom_site_fract_x
_atom_site_fract_y
_atom_site_fract_z
_atom_site_U_iso_or_equiv
_atom_site_adp_type
_atom_site_occupancy
_atom_site_site_symmetry_order
_atom_site_calc_flag
_atom_site_refinement_flags_posn
_atom_site_refinement_flags_adp
Fe1 Fe 0.33023(14) 0.7330(2) 0.59111(3) 0.0396(4) Uani 1 1 d . .
Cl1 Cl 0.1797(2) 0.9228(3) 0.55630(5) 0.0413(6) Uani 1 1 d . .
Cl2 Cl 0.1309(2) 0.5783(3) 0.61997(5) 0.0453(6) Uani 1 1 d . .
N1 N 0.5358(8) 0.7813(11) 0.56723(17) 0.0396(17) Uani 1 1 d . .
N2 N 0.4981(7) 0.5920(10) 0.62263(16) 0.0356(16) Uani 1 1 d . .
H2 H 0.515491 0.465643 0.612546 0.043 Uiso 1 1 calc R U
C1 C 0.6378(9) 0.6981(14) 0.6178(2) 0.041(2) Uani 1 1 d . .
H1A H 0.718647 0.617965 0.624923 0.049 Uiso 1 1 calc R U
H1B H 0.637562 0.816900 0.630215 0.049 Uiso 1 1 calc R U
C2 C 0.6575(10) 0.7468(13) 0.5837(2) 0.041(2) Uani 1 1 d . .
C3 C 0.7956(10) 0.7603(13) 0.5699(2) 0.040(2) Uani 1 1 d . .
H3 H 0.879212 0.739352 0.581909 0.048 Uiso 1 1 calc R U
C4 C 0.8063(11) 0.8047(15) 0.5386(2) 0.050(3) Uani 1 1 d . .
H4 H 0.897631 0.810992 0.529016 0.060 Uiso 1 1 calc R U
C5 C 0.6812(11) 0.8405(15) 0.5210(2) 0.048(2) Uani 1 1 d . .
H5 H 0.686908 0.875029 0.499765 0.057 Uiso 1 1 calc R U
C6 C 0.5460(11) 0.8230(13) 0.5363(2) 0.045(2) Uani 1 1 d . .
H6 H 0.460753 0.840841 0.524708 0.054 Uiso 1 1 calc R U
C7 C 0.4673(11) 0.5402(14) 0.6563(2) 0.044(2) Uani 1 1 d . .
H7 H 0.378555 0.460337 0.655904 0.052 Uiso 1 1 calc R U
C8 C 0.4324(12) 0.7110(15) 0.6770(2) 0.050(3) Uani 1 1 d . .
H8A H 0.355768 0.788289 0.667364 0.060 Uiso 1 1 calc R U
H8B H 0.518307 0.792541 0.679269 0.060 Uiso 1 1 calc R U
C9 C 0.3825(14) 0.6410(17) 0.7096(2) 0.062(3) Uani 1 1 d . .
H9A H 0.362817 0.752656 0.723018 0.075 Uiso 1 1 calc R U
H9B H 0.292606 0.567358 0.707477 0.075 Uiso 1 1 calc R U
C10 C 0.4976(14) 0.5146(18) 0.7250(3) 0.068(3) Uani 1 1 d . .
H10A H 0.460891 0.465959 0.745020 0.081 Uiso 1 1 calc R U
H10B H 0.583810 0.592410 0.729289 0.081 Uiso 1 1 calc R U
C11 C 0.5394(14) 0.3426(17) 0.7038(3) 0.064(3) Uani 1 1 d . .
H11A H 0.618872 0.270862 0.713557 0.077 Uiso 1 1 calc R U
H11B H 0.456572 0.255415 0.701846 0.077 Uiso 1 1 calc R U
C12 C 0.5860(12) 0.4115(18) 0.6712(2) 0.059(3) Uani 1 1 d . .
H12A H 0.603764 0.299646 0.657705 0.071 Uiso 1 1 calc R U
H12B H 0.676267 0.484747 0.672844 0.071 Uiso 1 1 calc R U

loop_
_atom_site_aniso_label
_atom_site_aniso_U_11
_atom_site_aniso_U_22
_atom_site_aniso_U_33
_atom_site_aniso_U_23
_atom_site_aniso_U_13
_atom_site_aniso_U_12
Fe1 0.0326(8) 0.0334(9) 0.0528(9) 0.0040(6) -0.0019(6) -0.0007(6)
Cl1 0.0383(12) 0.0304(12) 0.0552(13) -0.0018(9) -0.0044(9) 0.0035(10)
Cl2 0.0430(13) 0.0372(12) 0.0558(13) 0.0005(10) 0.0057(10) -0.0061(11)
N1 0.038(4) 0.030(4) 0.051(4) -0.002(3) -0.002(3) -0.005(4)
N2 0.033(4) 0.024(4) 0.049(4) -0.002(3) -0.006(3) -0.001(3)
C1 0.023(4) 0.037(5) 0.063(6) -0.007(4) -0.005(4) -0.009(4)
C2 0.040(5) 0.025(5) 0.057(6) -0.003(4) -0.003(4) -0.002(4)
C3 0.032(5) 0.022(5) 0.066(6) -0.009(4) 0.001(4) -0.005(4)
C4 0.040(5) 0.049(7) 0.062(6) -0.012(5) 0.011(5) -0.008(5)
C5 0.044(6) 0.042(6) 0.058(6) -0.004(4) 0.007(4) 0.000(5)
C6 0.046(6) 0.033(5) 0.055(6) -0.005(4) -0.005(4) -0.004(5)
C7 0.037(5) 0.041(6) 0.052(5) -0.001(4) -0.006(4) 0.000(5)
C8 0.050(6) 0.047(6) 0.054(6) -0.002(5) -0.001(5) 0.010(5)
C9 0.076(8) 0.055(7) 0.057(6) -0.002(5) -0.002(6) 0.017(6)
C10 0.078(9) 0.070(8) 0.055(6) -0.001(6) 0.000(6) 0.012(7)
C11 0.063(7) 0.056(7) 0.073(7) 0.012(6) -0.001(6) 0.022(6)
C12 0.058(7) 0.069(8) 0.050(6) 0.005(5) -0.004(5) 0.020(6)

loop_
_atom_type_symbol
_atom_type_description
_atom_type_scat_dispersion_real
_atom_type_scat_dispersion_imag
_atom_type_scat_source
C C 0.0181 0.0091 'International Tables Vol C Tables 4.2.6.8 and 6.1.1.4'
H H 0.0000 0.0000 'International Tables Vol C Tables 4.2.6.8 and 6.1.1.4'
N N 0.0311 0.0180 'International Tables Vol C Tables 4.2.6.8 and 6.1.1.4'
Cl Cl 0.3639 0.7018 'International Tables Vol C Tables 4.2.6.8 and 6.1.1.4'
Fe Fe -1.1336 3.1974 'International Tables Vol C Tables 4.2.6.8 and 6.1.1.4'

loop_
_geom_angle_atom_site_label_1
_geom_angle_atom_site_label_2
_geom_angle_atom_site_label_3
_geom_angle
_geom_angle_site_symmetry_1
_geom_angle_site_symmetry_3
N1 Fe1 N2 75.4(3) . .
N1 Fe1 Cl1 97.5(2) . .
N2 Fe1 Cl1 170.9(2) . .
N1 Fe1 Cl2 162.2(2) . .
N2 Fe1 Cl2 91.54(19) . .
Cl1 Fe1 Cl2 96.55(9) . .
N1 Fe1 Cl1 83.8(2) . 7_655
N2 Fe1 Cl1 90.39(19) . 7_655
Cl1 Fe1 Cl1 94.48(8) . 7_655
Cl2 Fe1 Cl1 84.24(8) . 7_655
N1 Fe1 Cl2 87.8(2) . 7_665
N2 Fe1 Cl2 91.16(19) . 7_665
Cl1 Fe1 Cl2 82.83(8) . 7_665
Cl2 Fe1 Cl2 104.83(9) . 7_665
Cl1 Fe1 Cl2 170.76(9) 7_655 7_665
Fe1 Cl1 Fe1 96.80(9) . 7_665
Fe1 Cl2 Fe1 93.34(8) . 7_655
C2 N1 C6 119.2(8) . .
C2 N1 Fe1 117.1(6) . .
C6 N1 Fe1 123.3(6) . .
C1 N2 C7 114.2(7) . .
C1 N2 Fe1 107.2(5) . .
C7 N2 Fe1 122.5(5) . .
C1 N2 H2 103.5 . .
C7 N2 H2 103.5 . .
Fe1 N2 H2 103.5 . .
N2 C1 C2 110.3(7) . .
N2 C1 H1A 109.6 . .
C2 C1 H1A 109.6 . .
N2 C1 H1B 109.6 . .
C2 C1 H1B 109.6 . .
H1A C1 H1B 108.1 . .
N1 C2 C3 121.8(9) . .
N1 C2 C1 116.3(8) . .
C3 C2 C1 121.9(8) . .
C4 C3 C2 119.1(9) . .
C4 C3 H3 120.4 . .
C2 C3 H3 120.4 . .
C3 C4 C5 120.1(9) . .
C3 C4 H4 119.9 . .
C5 C4 H4 119.9 . .
C4 C5 C6 117.7(9) . .
C4 C5 H5 121.1 . .
C6 C5 H5 121.1 . .
N1 C6 C5 122.0(9) . .
N1 C6 H6 119.0 . .
C5 C6 H6 119.0 . .
N2 C7 C8 114.2(8) . .
N2 C7 C12 113.2(8) . .
C8 C7 C12 111.3(8) . .
N2 C7 H7 105.8 . .
C8 C7 H7 105.8 . .
C12 C7 H7 105.8 . .
C7 C8 C9 110.1(9) . .
C7 C8 H8A 109.6 . .
C9 C8 H8A 109.6 . .
C7 C8 H8B 109.6 . .
C9 C8 H8B 109.6 . .
H8A C8 H8B 108.1 . .
C10 C9 C8 111.1(9) . .
C10 C9 H9A 109.4 . .
C8 C9 H9A 109.4 . .
C10 C9 H9B 109.4 . .
C8 C9 H9B 109.4 . .
H9A C9 H9B 108.0 . .
C9 C10 C11 111.5(9) . .
C9 C10 H10A 109.3 . .
C11 C10 H10A 109.3 . .
C9 C10 H10B 109.3 . .
C11 C10 H10B 109.3 . .
H10A C10 H10B 108.0 . .
C12 C11 C10 111.2(10) . .
C12 C11 H11A 109.4 . .
C10 C11 H11A 109.4 . .
C12 C11 H11B 109.4 . .
C10 C11 H11B 109.4 . .
H11A C11 H11B 108.0 . .
C11 C12 C7 110.6(9) . .
C11 C12 H12A 109.5 . .
C7 C12 H12A 109.5 . .
C11 C12 H12B 109.5 . .
C7 C12 H12B 109.5 . .
H12A C12 H12B 108.1 . .

loop_
_geom_bond_atom_site_label_1
_geom_bond_atom_site_label_2
_geom_bond_distance
_geom_bond_site_symmetry_2
Fe1 N1 2.161(8) .
Fe1 N2 2.252(7) .
Fe1 Cl1 2.401(3) .
Fe1 Cl2 2.438(3) .
Fe1 Cl1 2.591(3) 7_655
Fe1 Cl2 2.690(3) 7_665
N1 C2 1.334(11) .
N1 C6 1.341(11) .
N2 C1 1.487(10) .
N2 C7 1.495(11) .
N2 H2 0.9800 .
C1 C2 1.492(13) .
C1 H1A 0.9700 .
C1 H1B 0.9700 .
C2 C3 1.395(12) .
C3 C4 1.360(13) .
C3 H3 0.9300 .
C4 C5 1.388(14) .
C4 H4 0.9300 .
C5 C6 1.403(13) .
C5 H5 0.9300 .
C6 H6 0.9300 .
C7 C8 1.498(13) .
C7 C12 1.535(13) .
C7 H7 0.9800 .
C8 C9 1.530(14) .
C8 H8A 0.9700 .
C8 H8B 0.9700 .
C9 C10 1.512(15) .
C9 H9A 0.9700 .
C9 H9B 0.9700 .
C10 C11 1.530(15) .
C10 H10A 0.9700 .
C10 H10B 0.9700 .
C11 C12 1.521(14) .
C11 H11A 0.9700 .
C11 H11B 0.9700 .
C12 H12A 0.9700 .
C12 H12B 0.9700 .

loop_
_geom_hbond_atom_site_label_D
_geom_hbond_atom_site_label_H
_geom_hbond_atom_site_label_A
_geom_hbond_distance_DH
_geom_hbond_distance_HA
_geom_hbond_distance_DA
_geom_hbond_angle_DHA
_geom_hbond_site_symmetry_A
_geom_hbond_publ_flag
C8 H8A Cl2 0.97 2.83 3.538(10) 130.8 7_665 yes
C7 H7 Cl2 0.98 2.85 3.451(10) 120.7 . yes
C6 H6 Cl1 0.93 2.95 3.525(10) 121.1 . yes
C8 H8A Cl2 0.97 2.83 3.538(10) 130.8 7_665 yes
C7 H7 Cl2 0.98 2.85 3.451(10) 120.7 . yes
C6 H6 Cl1 0.93 2.95 3.525(10) 121.1 . yes
C8 H8A Cl2 0.97 2.83 3.538(10) 130.8 7_665 yes
C7 H7 Cl2 0.98 2.85 3.451(10) 120.7 . yes
C6 H6 Cl1 0.93 2.95 3.525(10) 121.1 . yes
C8 H8A Cl2 0.97 2.83 3.538(10) 130.8 7_665 yes
C7 H7 Cl2 0.98 2.85 3.451(10) 120.7 . yes
C6 H6 Cl1 0.93 2.95 3.525(10) 121.1 . yes
C6 H6 Cl1 0.93 2.95 3.525(10) 121.1 . yes
C7 H7 Cl2 0.98 2.85 3.451(10) 120.7 . yes
C8 H8A Cl2 0.97 2.83 3.538(10) 130.8 7_665 yes
C6 H6 Cl1 0.93 2.95 3.525(10) 121.1 . yes
C7 H7 Cl2 0.98 2.85 3.451(10) 120.7 . yes
C8 H8A Cl2 0.97 2.83 3.538(10) 130.8 7_665 yes
C6 H6 Cl1 0.93 2.95 3.525(10) 121.1 . yes
C7 H7 Cl2 0.98 2.85 3.451(10) 120.7 . yes
C8 H8A Cl2 0.97 2.83 3.538(10) 130.8 7_665 yes

loop_
_geom_torsion_atom_site_label_1
_geom_torsion_atom_site_label_2
_geom_torsion_atom_site_label_3
_geom_torsion_atom_site_label_4
_geom_torsion
C7 N2 C1 C2 -178.9(7)
Fe1 N2 C1 C2 -39.8(8)
C6 N1 C2 C3 2.5(13)
Fe1 N1 C2 C3 175.5(7)
C6 N1 C2 C1 -179.0(8)
Fe1 N1 C2 C1 -6.0(10)
N2 C1 C2 N1 32.0(11)
N2 C1 C2 C3 -149.6(8)
N1 C2 C3 C4 -1.8(14)
C1 C2 C3 C4 179.8(9)
C2 C3 C4 C5 1.6(14)
C3 C4 C5 C6 -2.0(15)
C2 N1 C6 C5 -3.0(13)
Fe1 N1 C6 C5 -175.6(7)
C4 C5 C6 N1 2.8(15)
C1 N2 C7 C8 69.7(10)
Fe1 N2 C7 C8 -62.4(10)
C1 N2 C7 C12 -59.0(11)
Fe1 N2 C7 C12 168.9(7)
N2 C7 C8 C9 172.3(8)
C12 C7 C8 C9 -58.1(12)
C7 C8 C9 C10 57.5(13)
C8 C9 C10 C11 -55.6(14)
C9 C10 C11 C12 54.4(14)
C10 C11 C12 C7 -54.3(14)
N2 C7 C12 C11 -172.8(9)
C8 C7 C12 C11 57.0(13)
